data_7228967
loop_
_publ_author_name
'Batrice, Rami J.'
'Ridenour, J. August'
'Ayscue III, R. Lee'
'Bertke, Jeffery A.'
'Knope, Karah E.'

_publ_section_title
;
 Synthesis, structure, and photoluminescent behaviour of molecular
 lanthanide--2-thiophenecarboxylate--2,2&#x2032;:6&#x2032;,2&#x2032;&#x2032;-terpyridine
 materials
;
_journal_name_full CrystEngComm
_journal_paper_doi 10.1039/C7CE01192J
_journal_year 2017
_chemical_formula_moiety 'C60 H44 N6 Nd2 O14 S6, 0.634(O)'
_chemical_formula_sum 'C60 H44 N6 Nd2 O14.63 S6'
_chemical_formula_weight 1564.01
_space_group_crystal_system monoclinic
_space_group_IT_number 14
_space_group_name_Hall '-P 2ybc'
_space_group_name_H-M_alt 'P 1 21/c 1'
_symmetry_space_group_name_Hall '-P 2ybc'
_symmetry_space_group_name_H-M 'P 1 21/c 1'
_atom_sites_solution_hydrogens mixed
_audit_creation_method SHELXL-2014/7
_audit_update_record
;
2017-04-17 deposited with the CCDC.
2017-08-23 downloaded from the CCDC.
;
_cell_angle_alpha 90
_cell_angle_beta 98.0710(10)
_cell_angle_gamma 90
_cell_formula_units_Z 2
_cell_length_a 11.9880(5)
_cell_length_b 25.6332(11)
_cell_length_c 9.6899(4)
_cell_measurement_reflns_used 9931
_cell_measurement_temperature 100(2)
_cell_measurement_theta_max 27.09
_cell_measurement_theta_min 2.65
_cell_volume 2948.1(2)
_computing_cell_refinement 'SAINT V8.37A (Bruker, 2005)'
_computing_data_collection 'APEX2 V2014.9-0 (Bruker, 2014)'
_computing_data_reduction
; 
SAINT V8.37A, XPREP v2014/2, SADABS V2016/2 (Bruker, 2014) 
;
_computing_molecular_graphics 'SHELXLE v817 (Hubschle, 2011)'
_computing_publication_material 'XCIF V2014-2 (Bruker, 2014)'
_computing_structure_refinement 'SHELX-2014-7 (Sheldrick, 2015)'
_computing_structure_solution 'SHELX-2014-5 (Sheldrick, 2015)'
_diffrn_ambient_temperature 100(2)
_diffrn_measured_fraction_theta_full 0.999
_diffrn_measured_fraction_theta_max 0.995
_diffrn_measurement_device 'Bruker D8 Quest/Photon 100'
_diffrn_measurement_method 'profile data from \f and \w scans'
_diffrn_radiation_monochromator 'multilayer mirrors'
_diffrn_radiation_source 'microfocus sealed tube'
_diffrn_radiation_type MoK\a
_diffrn_radiation_wavelength 0.71073
_diffrn_reflns_av_R_equivalents 0.0470
_diffrn_reflns_av_unetI/netI 0.0498
_diffrn_reflns_Laue_measured_fraction_full 0.999
_diffrn_reflns_Laue_measured_fraction_max 0.995
_diffrn_reflns_limit_h_max 15
_diffrn_reflns_limit_h_min -15
_diffrn_reflns_limit_k_max 32
_diffrn_reflns_limit_k_min -28
_diffrn_reflns_limit_l_max 12
_diffrn_reflns_limit_l_min -10
_diffrn_reflns_number 30347
_diffrn_reflns_point_group_measured_fraction_full 0.999
_diffrn_reflns_point_group_measured_fraction_max 0.995
_diffrn_reflns_theta_full 25.242
_diffrn_reflns_theta_max 27.124
_diffrn_reflns_theta_min 2.267
_exptl_absorpt_coefficient_mu 2.029
_exptl_absorpt_correction_T_max 0.93672
_exptl_absorpt_correction_T_min 0.79975
_exptl_absorpt_correction_type multi-scan
_exptl_absorpt_process_details 'SADABS V2016/2 (Bruker, 2014)'
_exptl_crystal_colour colourless
_exptl_crystal_density_diffrn 1.762
_exptl_crystal_density_method 'not measured'
_exptl_crystal_description rhombus
_exptl_crystal_F_000 1558
_exptl_crystal_size_max 0.201
_exptl_crystal_size_mid 0.082
_exptl_crystal_size_min 0.065
_refine_diff_density_max 0.460
_refine_diff_density_min -0.560
_refine_diff_density_rms 0.111
_refine_ls_extinction_method none
_refine_ls_goodness_of_fit_ref 1.001
_refine_ls_hydrogen_treatment mixed
_refine_ls_matrix_type full
_refine_ls_number_parameters 533
_refine_ls_number_reflns 6495
_refine_ls_number_restraints 1176
_refine_ls_restrained_S_all 0.931
_refine_ls_R_factor_all 0.0523
_refine_ls_R_factor_gt 0.0309
_refine_ls_shift/su_max 0.001
_refine_ls_shift/su_mean 0.000
_refine_ls_structure_factor_coef Fsqd
_refine_ls_weighting_details 'w=1/[\s^2^(Fo^2^)+(0.0215P)^2^+2.9766P] where P=(Fo^2^+2Fc^2^)/3'
_refine_ls_weighting_scheme calc
_refine_ls_wR_factor_gt 0.0524
_refine_ls_wR_factor_ref 0.0570
_reflns_Friedel_coverage 0.000
_reflns_number_gt 5138
_reflns_number_total 6495
_reflns_threshold_expression 'I > 2\s(I)'
_cod_data_source_file c7ce01192j2.cif
_cod_data_source_block final_a_CCDC1
_cod_database_code 7228967
_shelx_shelxl_version_number 2014/7
_shelx_space_group_comment
;
The symmetry employed for this shelxl refinement is uniquely defined
by the following loop, which should always be used as a source of
symmetry information in preference to the above space-group names.
They are only intended as comments.
;
_shelx_estimated_absorpt_t_min 0.686
_shelx_estimated_absorpt_t_max 0.879

loop_
_space_group_symop_operation_xyz
'x, y, z'
'-x, y+1/2, -z+1/2'
'-x, -y, -z'
'x, -y-1/2, z-1/2'

loop_
_atom_site_label
_atom_site_type_symbol
_atom_site_fract_x
_atom_site_fract_y
_atom_site_fract_z
_atom_site_U_iso_or_equiv
_atom_site_adp_type
_atom_site_occupancy
_atom_site_site_symmetry_order
_atom_site_calc_flag
_atom_site_refinement_flags_posn
_atom_site_refinement_flags_adp
_atom_site_refinement_flags_occupancy
_atom_site_disorder_assembly
_atom_site_disorder_group
Nd1 Nd 0.48279(2) 0.59830(2) 0.40164(2) 0.01007(5) Uani 1 1 d . U . . .
O7 O 0.43955(19) 0.57050(9) 0.6373(2) 0.0197(5) Uani 1 1 d D U . . .
H7A H 0.374(3) 0.5789(14) 0.639(4) 0.030 Uiso 1 1 d D U . . .
H7B H 0.461(3) 0.5473(13) 0.676(4) 0.030 Uiso 1 1 d D U . . .
O8 O 0.5023(6) 0.5292(3) 0.8999(8) 0.034(3) Uani 0.317(8) 1 d . . P . .
N1 N 0.58560(19) 0.66776(9) 0.5732(2) 0.0117(5) Uani 1 1 d . U . . .
N2 N 0.44898(18) 0.69816(9) 0.3403(2) 0.0119(5) Uani 1 1 d . U . . .
N3 N 0.3733(2) 0.62159(10) 0.1578(3) 0.0187(6) Uani 1 1 d . U . . .
C1 C 0.6557(2) 0.65187(12) 0.6854(3) 0.0152(7) Uani 1 1 d . U . . .
H1 H 0.6608 0.6156 0.7048 0.018 Uiso 1 1 calc R U . . .
C2 C 0.7211(3) 0.68558(12) 0.7746(3) 0.0197(7) Uani 1 1 d . U . . .
H2 H 0.7697 0.6727 0.8530 0.024 Uiso 1 1 calc R U . . .
C3 C 0.7138(2) 0.73826(12) 0.7470(3) 0.0196(7) Uani 1 1 d . U . . .
H3 H 0.7569 0.7625 0.8066 0.024 Uiso 1 1 calc R U . . .
C4 C 0.6429(2) 0.75525(12) 0.6311(3) 0.0168(7) Uani 1 1 d . U . . .
H4 H 0.6374 0.7914 0.6098 0.020 Uiso 1 1 calc R U . . .
C5 C 0.5795(2) 0.71938(11) 0.5456(3) 0.0124(6) Uani 1 1 d . U . . .
C6 C 0.4992(2) 0.73611(11) 0.4227(3) 0.0127(6) Uani 1 1 d . U . . .
C7 C 0.4758(3) 0.78862(11) 0.3944(3) 0.0174(6) Uani 1 1 d . U . . .
H7 H 0.5116 0.8149 0.4542 0.021 Uiso 1 1 calc R U . . .
C8 C 0.4012(3) 0.80220(13) 0.2800(3) 0.0207(7) Uani 1 1 d . U . . .
H8 H 0.3850 0.8379 0.2593 0.025 Uiso 1 1 calc R U . . .
C9 C 0.3500(2) 0.76353(12) 0.1954(3) 0.0194(7) Uani 1 1 d . U . . .
H9 H 0.2981 0.7722 0.1154 0.023 Uiso 1 1 calc R U . . .
C10 C 0.3749(2) 0.71173(12) 0.2279(3) 0.0146(6) Uani 1 1 d . U . . .
C11 C 0.3248(2) 0.66891(12) 0.1370(3) 0.0166(7) Uani 1 1 d . U . . .
C12 C 0.2354(3) 0.67686(15) 0.0309(3) 0.0247(8) Uani 1 1 d . U . . .
H12 H 0.1991 0.7099 0.0204 0.030 Uiso 1 1 calc R U . . .
C13 C 0.1998(3) 0.63668(16) -0.0586(3) 0.0315(9) Uani 1 1 d . U . . .
H13 H 0.1396 0.6419 -0.1321 0.038 Uiso 1 1 calc R U . . .
C14 C 0.2518(3) 0.58914(15) -0.0410(3) 0.0348(9) Uani 1 1 d . U . . .
H14 H 0.2301 0.5611 -0.1031 0.042 Uiso 1 1 calc R U . . .
C15 C 0.3369(3) 0.58308(14) 0.0697(3) 0.0301(9) Uani 1 1 d . U . . .
H15 H 0.3714 0.5498 0.0839 0.036 Uiso 1 1 calc R U . . .
O1 O 0.58449(17) 0.55900(8) 0.2038(2) 0.0239(5) Uani 1 1 d . U . . .
O2 O 0.64717(16) 0.63388(8) 0.3004(2) 0.0164(5) Uani 1 1 d . U . . .
C16 C 0.6546(2) 0.59611(12) 0.2184(3) 0.0160(6) Uani 1 1 d D U . . .
S1 S 0.75684(17) 0.55698(9) -0.0022(2) 0.0167(4) Uani 0.690(3) 1 d D U P A 1
C17 C 0.7518(13) 0.5975(9) 0.138(2) 0.0123(11) Uani 0.690(3) 1 d D U P A 1
C18 C 0.8440(8) 0.6286(4) 0.1595(11) 0.0163(16) Uani 0.690(3) 1 d D U P A 1
H18 H 0.8550 0.6539 0.2316 0.020 Uiso 0.690(3) 1 calc R U P A 1
C19 C 0.9228(8) 0.6202(5) 0.0653(12) 0.0157(12) Uani 0.690(3) 1 d D U P A 1
H19 H 0.9921 0.6384 0.0675 0.019 Uiso 0.690(3) 1 calc R U P A 1
C20 C 0.8850(7) 0.5826(4) -0.0284(11) 0.0158(13) Uani 0.690(3) 1 d D U P A 1
H20 H 0.9252 0.5715 -0.1011 0.019 Uiso 0.690(3) 1 calc R U P A 1
S1A S 0.8569(5) 0.6367(3) 0.1849(6) 0.0157(10) Uani 0.310(3) 1 d D U P A 2
C17A C 0.747(3) 0.595(2) 0.132(5) 0.014(2) Uani 0.310(3) 1 d D U P A 2
C18A C 0.7652(14) 0.5657(8) 0.0212(19) 0.016(2) Uani 0.310(3) 1 d D U P A 2
H18A H 0.7134 0.5400 -0.0191 0.019 Uiso 0.310(3) 1 calc R U P A 2
C19A C 0.8683(16) 0.5763(10) -0.029(2) 0.017(2) Uani 0.310(3) 1 d D U P A 2
H19A H 0.8935 0.5600 -0.1072 0.021 Uiso 0.310(3) 1 calc R U P A 2
C20A C 0.9255(18) 0.6135(11) 0.052(3) 0.016(2) Uani 0.310(3) 1 d D U P A 2
H20A H 0.9975 0.6258 0.0369 0.019 Uiso 0.310(3) 1 calc R U P A 2
O3 O 0.36393(16) 0.45246(8) 0.4880(2) 0.0175(5) Uani 1 1 d . U . . .
O4 O 0.37986(16) 0.51997(8) 0.3473(2) 0.0169(5) Uani 1 1 d . U . . .
C21 C 0.3224(2) 0.48714(11) 0.4033(3) 0.0114(6) Uani 1 1 d D U . . .
S2 S 0.12867(19) 0.53494(9) 0.2625(3) 0.0166(5) Uani 0.540(3) 1 d D U P B 1
C22 C 0.1985(2) 0.48750(10) 0.3683(3) 0.0110(6) Uani 0.540(3) 1 d D U P B 1
C23 C 0.1244(8) 0.4533(3) 0.4115(12) 0.0146(17) Uani 0.540(3) 1 d D U P B 1
H23 H 0.1474 0.4255 0.4739 0.018 Uiso 0.540(3) 1 calc R U P B 1
C24 C 0.0098(8) 0.4621(6) 0.357(2) 0.0168(16) Uani 0.540(3) 1 d D U P B 1
H24 H -0.0514 0.4403 0.3719 0.020 Uiso 0.540(3) 1 calc R U P B 1
C25 C 0.0011(8) 0.5063(6) 0.279(2) 0.0161(16) Uani 0.540(3) 1 d D U P B 1
H25 H -0.0690 0.5203 0.2371 0.019 Uiso 0.540(3) 1 calc R U P B 1
S2A S 0.1225(2) 0.43795(11) 0.4279(4) 0.0149(7) Uani 0.460(3) 1 d D U P B 2
C22A C 0.1985(2) 0.48750(10) 0.3683(3) 0.0110(6) Uani 0.460(3) 1 d D U P B 2
C23A C 0.1325(8) 0.5229(4) 0.2915(13) 0.0165(19) Uani 0.460(3) 1 d D U P B 2
H23A H 0.1617 0.5528 0.2508 0.020 Uiso 0.460(3) 1 calc R U P B 2
C24A C 0.0159(9) 0.5111(7) 0.278(2) 0.0178(18) Uani 0.460(3) 1 d D U P B 2
H24A H -0.0422 0.5309 0.2249 0.021 Uiso 0.460(3) 1 calc R U P B 2
C25A C -0.0004(9) 0.4673(7) 0.351(3) 0.0143(18) Uani 0.460(3) 1 d D U P B 2
H25A H -0.0731 0.4540 0.3597 0.017 Uiso 0.460(3) 1 calc R U P B 2
O5 O 0.22498(16) 0.60198(8) 0.6221(2) 0.0175(5) Uani 1 1 d . U . . .
O6 O 0.29451(16) 0.63029(8) 0.4325(2) 0.0157(5) Uani 1 1 d . U . . .
C26 C 0.2216(2) 0.62920(11) 0.5148(3) 0.0122(6) Uani 1 1 d D U . . .
S3 S 0.1133(2) 0.70497(12) 0.3399(3) 0.0173(5) Uani 0.583(3) 1 d D U P C 1
C27 C 0.1245(2) 0.66596(12) 0.4820(3) 0.0139(6) Uani 0.583(3) 1 d D U P C 1
C28 C 0.0389(10) 0.6758(6) 0.5594(10) 0.0210(18) Uani 0.583(3) 1 d D U P C 1
H28 H 0.0318 0.6574 0.6428 0.025 Uiso 0.583(3) 1 calc R U P C 1
C29 C -0.0372(12) 0.7150(4) 0.5066(13) 0.0208(16) Uani 0.583(3) 1 d D U P C 1
H29 H -0.1014 0.7258 0.5466 0.025 Uiso 0.583(3) 1 calc R U P C 1
C30 C -0.0043(10) 0.7349(6) 0.3894(13) 0.0155(16) Uani 0.583(3) 1 d D U P C 1
H30 H -0.0424 0.7629 0.3386 0.019 Uiso 0.583(3) 1 calc R U P C 1
S3A S 0.0319(4) 0.6758(2) 0.5951(4) 0.0255(9) Uani 0.417(3) 1 d D U P C 2
C27A C 0.1245(2) 0.66596(12) 0.4820(3) 0.0139(6) Uani 0.417(3) 1 d D U P C 2
C28A C 0.1030(13) 0.7000(6) 0.3709(13) 0.017(2) Uani 0.417(3) 1 d D U P C 2
H28A H 0.1488 0.7011 0.2985 0.020 Uiso 0.417(3) 1 calc R U P C 2
C29A C 0.0094(15) 0.7330(9) 0.3716(19) 0.019(2) Uani 0.417(3) 1 d D U P C 2
H29A H -0.0185 0.7570 0.3005 0.022 Uiso 0.417(3) 1 calc R U P C 2
C30A C -0.0341(16) 0.7246(6) 0.4910(18) 0.020(2) Uani 0.417(3) 1 d D U P C 2
H30A H -0.0959 0.7439 0.5156 0.023 Uiso 0.417(3) 1 calc R U P C 2

loop_
_atom_site_aniso_label
_atom_site_aniso_U_11
_atom_site_aniso_U_22
_atom_site_aniso_U_33
_atom_site_aniso_U_23
_atom_site_aniso_U_13
_atom_site_aniso_U_12
Nd1 0.00858(8) 0.00810(8) 0.01366(8) 0.00180(8) 0.00203(5) -0.00078(7)
O7 0.0170(12) 0.0210(13) 0.0213(12) 0.0104(10) 0.0032(10) 0.0017(10)
O8 0.040(5) 0.032(5) 0.028(5) 0.005(4) 0.004(4) 0.000(4)
N1 0.0124(12) 0.0079(12) 0.0151(12) 0.0000(10) 0.0032(10) 0.0013(10)
N2 0.0083(12) 0.0122(13) 0.0163(12) 0.0024(10) 0.0056(10) 0.0001(10)
N3 0.0227(14) 0.0182(14) 0.0149(13) 0.0047(11) 0.0017(11) -0.0069(11)
C1 0.0157(15) 0.0138(16) 0.0158(15) 0.0008(13) 0.0014(12) 0.0036(12)
C2 0.0146(16) 0.0239(17) 0.0200(17) -0.0063(14) 0.0002(13) 0.0016(13)
C3 0.0138(15) 0.0219(17) 0.0242(17) -0.0082(14) 0.0061(13) -0.0048(13)
C4 0.0146(15) 0.0136(16) 0.0235(16) -0.0006(13) 0.0076(13) -0.0022(12)
C5 0.0102(14) 0.0124(15) 0.0165(15) 0.0007(12) 0.0089(11) 0.0002(11)
C6 0.0093(14) 0.0146(15) 0.0166(15) 0.0021(12) 0.0105(12) 0.0006(11)
C7 0.0217(16) 0.0107(15) 0.0225(16) 0.0030(14) 0.0124(13) 0.0031(13)
C8 0.0224(17) 0.0171(17) 0.0259(17) 0.0117(14) 0.0144(13) 0.0111(13)
C9 0.0159(16) 0.0243(17) 0.0196(16) 0.0112(14) 0.0082(13) 0.0070(13)
C10 0.0110(14) 0.0208(16) 0.0140(14) 0.0067(13) 0.0089(11) 0.0032(12)
C11 0.0150(15) 0.0252(17) 0.0112(14) 0.0082(13) 0.0074(12) -0.0034(13)
C12 0.0174(16) 0.041(2) 0.0164(16) 0.0096(15) 0.0040(13) -0.0029(15)
C13 0.0229(18) 0.057(2) 0.0136(17) 0.0093(17) -0.0008(14) -0.0133(17)
C14 0.045(2) 0.040(2) 0.0169(17) 0.0053(16) -0.0020(15) -0.0229(17)
C15 0.047(2) 0.0218(19) 0.0195(17) 0.0050(14) -0.0025(15) -0.0121(16)
O1 0.0196(11) 0.0217(12) 0.0332(13) -0.0067(11) 0.0134(10) -0.0078(10)
O2 0.0177(11) 0.0127(11) 0.0207(11) -0.0008(9) 0.0092(9) 0.0011(9)
C16 0.0139(14) 0.0155(15) 0.0189(15) 0.0027(14) 0.0032(11) 0.0016(13)
S1 0.0195(7) 0.0164(9) 0.0145(9) -0.0062(6) 0.0036(6) -0.0011(6)
C17 0.013(2) 0.011(3) 0.013(3) -0.0001(19) 0.000(2) 0.0030(18)
C18 0.018(3) 0.013(3) 0.018(3) -0.005(2) 0.002(2) 0.001(2)
C19 0.014(2) 0.012(3) 0.021(3) -0.002(2) 0.0056(19) 0.001(2)
C20 0.015(3) 0.014(3) 0.019(2) 0.000(2) 0.007(2) 0.000(2)
S1A 0.0124(16) 0.015(2) 0.020(2) -0.0023(15) 0.0036(14) -0.0033(13)
C17A 0.012(3) 0.011(4) 0.017(4) -0.001(3) 0.001(3) -0.001(3)
C18A 0.017(4) 0.012(4) 0.017(4) 0.000(3) 0.000(3) 0.001(3)
C19A 0.019(4) 0.015(4) 0.018(4) -0.004(3) 0.002(3) 0.001(3)
C20A 0.015(3) 0.016(4) 0.018(4) -0.001(3) 0.007(3) 0.000(3)
O3 0.0124(10) 0.0124(11) 0.0273(12) 0.0071(10) 0.0018(9) 0.0016(9)
O4 0.0148(11) 0.0171(11) 0.0190(11) 0.0021(9) 0.0025(9) -0.0079(9)
C21 0.0145(14) 0.0072(14) 0.0136(14) -0.0057(12) 0.0052(11) -0.0010(11)
S2 0.0144(8) 0.0135(11) 0.0206(12) 0.0026(8) -0.0026(7) 0.0006(7)
C22 0.0116(12) 0.0080(13) 0.0135(13) -0.0014(11) 0.0023(10) 0.0002(10)
C23 0.016(3) 0.012(3) 0.016(3) 0.000(3) 0.003(2) 0.000(2)
C24 0.014(3) 0.018(3) 0.019(3) -0.001(3) 0.004(3) 0.000(2)
C25 0.012(3) 0.016(3) 0.020(3) -0.004(3) 0.003(3) -0.001(2)
S2A 0.0100(9) 0.0162(15) 0.0192(12) 0.0044(10) 0.0045(8) -0.0029(9)
C22A 0.0116(12) 0.0080(13) 0.0135(13) -0.0014(11) 0.0023(10) 0.0002(10)
C23A 0.016(3) 0.014(3) 0.020(4) 0.002(3) 0.004(2) 0.000(2)
C24A 0.018(3) 0.016(3) 0.020(3) -0.001(3) 0.003(3) 0.003(3)
C25A 0.008(3) 0.018(3) 0.017(3) -0.003(3) 0.004(3) 0.004(3)
O5 0.0176(11) 0.0217(12) 0.0138(10) 0.0034(10) 0.0042(8) -0.0017(9)
O6 0.0132(10) 0.0178(12) 0.0177(11) 0.0051(9) 0.0069(9) 0.0015(9)
C26 0.0111(14) 0.0117(15) 0.0133(14) -0.0040(12) 0.0000(11) -0.0055(11)
S3 0.0126(9) 0.0211(10) 0.0187(12) 0.0047(8) 0.0038(7) 0.0002(7)
C27 0.0105(12) 0.0174(14) 0.0133(14) -0.0032(12) -0.0003(11) -0.0027(11)
C28 0.020(3) 0.030(3) 0.013(4) 0.004(3) 0.002(3) 0.001(2)
C29 0.019(3) 0.029(4) 0.015(3) -0.002(3) 0.004(2) 0.003(3)
C30 0.010(3) 0.020(3) 0.016(3) -0.003(3) 0.003(2) 0.004(2)
S3A 0.0244(14) 0.0359(15) 0.0184(17) 0.0059(15) 0.0104(12) 0.0162(11)
C27A 0.0105(12) 0.0174(14) 0.0133(14) -0.0032(12) -0.0003(11) -0.0027(11)
C28A 0.014(3) 0.021(4) 0.016(4) -0.001(3) 0.002(3) -0.004(3)
C29A 0.018(4) 0.023(3) 0.014(4) 0.003(3) 0.002(3) -0.001(3)
C30A 0.017(3) 0.025(4) 0.016(4) 0.001(3) 0.001(3) 0.004(3)

loop_
_atom_type_symbol
_atom_type_description
_atom_type_scat_dispersion_real
_atom_type_scat_dispersion_imag
_atom_type_scat_source
C C 0.0033 0.0016 'International Tables Vol C Tables 4.2.6.8 and 6.1.1.4'
N N 0.0061 0.0033 'International Tables Vol C Tables 4.2.6.8 and 6.1.1.4'
Nd Nd -0.1943 3.0179 'International Tables Vol C Tables 4.2.6.8 and 6.1.1.4'
O O 0.0106 0.0060 'International Tables Vol C Tables 4.2.6.8 and 6.1.1.4'
S S 0.1246 0.1234 'International Tables Vol C Tables 4.2.6.8 and 6.1.1.4'
H H 0.0000 0.0000 'International Tables Vol C Tables 4.2.6.8 and 6.1.1.4'

loop_
_exptl_crystal_face_index_h
_exptl_crystal_face_index_k
_exptl_crystal_face_index_l
_exptl_crystal_face_perp_dist
2.00 -1.00 1.00 0.0240
-2.00 1.00 -1.00 0.0360
0.00 2.00 -1.00 0.0490
-1.00 1.00 -1.00 0.0380
1.00 -1.00 1.00 0.0330
1.00 2.00 2.00 0.0370
-1.00 -2.00 -2.00 0.0320
2.00 0.00 1.00 0.0190
-2.00 0.00 -1.00 0.0320
0.00 1.00 0.00 0.0870
0.00 -1.00 0.00 0.1040
-4.00 0.00 -1.00 0.0310
4.00 0.00 1.00 0.0090
-4.00 -1.00 1.00 0.0320
4.00 1.00 -1.00 0.0140
0.00 1.00 1.00 0.0420

loop_
_geom_angle_atom_site_label_1
_geom_angle_atom_site_label_2
_geom_angle_atom_site_label_3
_geom_angle
_geom_angle_site_symmetry_1
_geom_angle_site_symmetry_3
O4 Nd1 O3 88.95(7) . 3_666
O4 Nd1 O6 81.48(7) . .
O3 Nd1 O6 142.37(7) 3_666 .
O4 Nd1 O2 129.51(7) . .
O3 Nd1 O2 76.92(7) 3_666 .
O6 Nd1 O2 135.67(6) . .
O4 Nd1 O7 78.17(7) . .
O3 Nd1 O7 71.44(7) 3_666 .
O6 Nd1 O7 70.99(7) . .
O2 Nd1 O7 137.38(7) . .
O4 Nd1 N3 79.21(7) . .
O3 Nd1 N3 142.34(8) 3_666 .
O6 Nd1 N3 71.31(7) . .
O2 Nd1 N3 83.39(7) . .
O7 Nd1 N3 138.27(8) . .
O4 Nd1 O1 78.06(7) . .
O3 Nd1 O1 73.05(7) 3_666 .
O6 Nd1 O1 138.45(7) . .
O2 Nd1 O1 51.45(6) . .
O7 Nd1 O1 137.19(7) . .
N3 Nd1 O1 69.57(8) . .
O4 Nd1 N1 153.79(7) . .
O3 Nd1 N1 79.74(7) 3_666 .
O6 Nd1 N1 93.11(7) . .
O2 Nd1 N1 70.97(7) . .
O7 Nd1 N1 75.84(7) . .
N3 Nd1 N1 123.45(7) . .
O1 Nd1 N1 120.03(7) . .
O4 Nd1 N2 135.16(7) . .
O3 Nd1 N2 135.58(7) 3_666 .
O6 Nd1 N2 65.82(7) . .
O2 Nd1 N2 70.27(7) . .
O7 Nd1 N2 115.68(7) . .
N3 Nd1 N2 62.17(8) . .
O1 Nd1 N2 106.30(7) . .
N1 Nd1 N2 61.90(7) . .
O4 Nd1 C16 103.84(8) . .
O3 Nd1 C16 72.22(8) 3_666 .
O6 Nd1 C16 145.40(7) . .
O2 Nd1 C16 25.68(7) . .
O7 Nd1 C16 143.56(8) . .
N3 Nd1 C16 76.13(8) . .
O1 Nd1 C16 25.82(7) . .
N1 Nd1 C16 95.17(8) . .
N2 Nd1 C16 88.90(8) . .
Nd1 O7 H7A 106(2) . .
Nd1 O7 H7B 126(3) . .
H7A O7 H7B 118(4) . .
C1 N1 C5 117.9(2) . .
C1 N1 Nd1 119.55(19) . .
C5 N1 Nd1 122.18(18) . .
C6 N2 C10 118.8(3) . .
C6 N2 Nd1 121.63(18) . .
C10 N2 Nd1 119.52(19) . .
C15 N3 C11 118.3(3) . .
C15 N3 Nd1 119.2(2) . .
C11 N3 Nd1 119.54(19) . .
N1 C1 C2 123.5(3) . .
N1 C1 H1 118.2 . .
C2 C1 H1 118.2 . .
C3 C2 C1 118.4(3) . .
C3 C2 H2 120.8 . .
C1 C2 H2 120.8 . .
C2 C3 C4 118.9(3) . .
C2 C3 H3 120.6 . .
C4 C3 H3 120.6 . .
C3 C4 C5 119.9(3) . .
C3 C4 H4 120.0 . .
C5 C4 H4 120.0 . .
N1 C5 C4 121.4(3) . .
N1 C5 C6 116.9(3) . .
C4 C5 C6 121.7(3) . .
N2 C6 C7 121.3(3) . .
N2 C6 C5 116.9(3) . .
C7 C6 C5 121.8(3) . .
C8 C7 C6 119.7(3) . .
C8 C7 H7 120.1 . .
C6 C7 H7 120.1 . .
C7 C8 C9 119.1(3) . .
C7 C8 H8 120.5 . .
C9 C8 H8 120.5 . .
C8 C9 C10 119.4(3) . .
C8 C9 H9 120.3 . .
C10 C9 H9 120.3 . .
N2 C10 C9 121.7(3) . .
N2 C10 C11 117.0(3) . .
C9 C10 C11 121.2(3) . .
N3 C11 C12 120.9(3) . .
N3 C11 C10 116.7(3) . .
C12 C11 C10 122.4(3) . .
C13 C12 C11 119.6(3) . .
C13 C12 H12 120.2 . .
C11 C12 H12 120.2 . .
C14 C13 C12 119.5(3) . .
C14 C13 H13 120.2 . .
C12 C13 H13 120.2 . .
C13 C14 C15 118.1(3) . .
C13 C14 H14 120.9 . .
C15 C14 H14 120.9 . .
N3 C15 C14 123.5(3) . .
N3 C15 H15 118.3 . .
C14 C15 H15 118.3 . .
C16 O1 Nd1 89.98(18) . .
C16 O2 Nd1 95.56(17) . .
O2 C16 O1 122.8(3) . .
O2 C16 C17A 119.6(9) . .
O1 C16 C17A 117.5(9) . .
O2 C16 C17 116.1(5) . .
O1 C16 C17 121.1(5) . .
O2 C16 Nd1 58.77(15) . .
O1 C16 Nd1 64.20(16) . .
C17A C16 Nd1 176.9(19) . .
C17 C16 Nd1 173.4(5) . .
C17 S1 C20 91.0(3) . .
C18 C17 C16 128.0(6) . .
C18 C17 S1 110.9(4) . .
C16 C17 S1 121.0(4) . .
C17 C18 C19 114.6(7) . .
C17 C18 H18 122.7 . .
C19 C18 H18 122.7 . .
C20 C19 C18 110.3(8) . .
C20 C19 H19 124.8 . .
C18 C19 H19 124.8 . .
C19 C20 S1 113.1(7) . .
C19 C20 H20 123.4 . .
S1 C20 H20 123.4 . .
C17A S1A C20A 89.4(6) . .
C18A C17A C16 132.6(10) . .
C18A C17A S1A 112.3(6) . .
C16 C17A S1A 115.0(7) . .
C17A C18A C19A 114.3(10) . .
C17A C18A H18A 122.9 . .
C19A C18A H18A 122.9 . .
C20A C19A C18A 109.3(13) . .
C20A C19A H19A 125.4 . .
C18A C19A H19A 125.4 . .
C19A C20A S1A 114.7(12) . .
C19A C20A H20A 122.6 . .
S1A C20A H20A 122.6 . .
C21 O3 Nd1 152.33(19) . 3_666
C21 O4 Nd1 140.20(18) . .
O4 C21 O3 124.1(3) . .
O4 C21 C22A 119.4(3) . .
O3 C21 C22A 116.5(2) . .
O4 C21 C22 119.4(3) . .
O3 C21 C22 116.5(2) . .
C25 S2 C22 90.5(4) . .
C23 C22 C21 127.3(4) . .
C23 C22 S2 110.8(4) . .
C21 C22 S2 121.9(2) . .
C22 C23 C24 115.0(8) . .
C22 C23 H23 122.5 . .
C24 C23 H23 122.5 . .
C25 C24 C23 109.6(10) . .
C25 C24 H24 125.2 . .
C23 C24 H24 125.2 . .
C24 C25 S2 114.0(9) . .
C24 C25 H25 123.0 . .
S2 C25 H25 123.0 . .
C22A S2A C25A 89.7(5) . .
C23A C22A C21 128.4(5) . .
C23A C22A S2A 112.7(4) . .
C21 C22A S2A 118.9(2) . .
C22A C23A C24A 113.6(8) . .
C22A C23A H23A 123.2 . .
C24A C23A H23A 123.2 . .
C25A C24A C23A 109.8(11) . .
C25A C24A H24A 125.1 . .
C23A C24A H24A 125.1 . .
C24A C25A S2A 114.1(11) . .
C24A C25A H25A 122.9 . .
S2A C25A H25A 122.9 . .
C26 O6 Nd1 142.91(19) . .
O5 C26 O6 126.4(3) . .
O5 C26 C27A 117.5(3) . .
O6 C26 C27A 116.0(3) . .
O5 C26 C27 117.5(3) . .
O6 C26 C27 116.0(3) . .
C27 S3 C30 90.7(5) . .
C28 C27 C26 128.1(5) . .
C28 C27 S3 110.8(5) . .
C26 C27 S3 121.0(2) . .
C27 C28 C29 115.3(10) . .
C27 C28 H28 122.3 . .
C29 C28 H28 122.3 . .
C30 C29 C28 108.9(13) . .
C30 C29 H29 125.5 . .
C28 C29 H29 125.5 . .
C29 C30 S3 114.2(12) . .
C29 C30 H30 122.9 . .
S3 C30 H30 122.9 . .
C27A S3A C30A 91.0(7) . .
C28A C27A C26 128.1(6) . .
C28A C27A S3A 110.1(5) . .
C26 C27A S3A 121.3(2) . .
C27A C28A C29A 115.9(12) . .
C27A C28A H28A 122.0 . .
C29A C28A H28A 122.0 . .
C30A C29A C28A 108.3(17) . .
C30A C29A H29A 125.9 . .
C28A C29A H29A 125.9 . .
C29A C30A S3A 114.5(16) . .
C29A C30A H30A 122.7 . .
S3A C30A H30A 122.7 . .

loop_
_geom_bond_atom_site_label_1
_geom_bond_atom_site_label_2
_geom_bond_distance
_geom_bond_site_symmetry_2
Nd1 O4 2.3768(19) .
Nd1 O3 2.3792(19) 3_666
Nd1 O6 2.4588(19) .
Nd1 O2 2.494(2) .
Nd1 O7 2.514(2) .
Nd1 N3 2.606(2) .
Nd1 O1 2.614(2) .
Nd1 N1 2.622(2) .
Nd1 N2 2.646(2) .
Nd1 C16 2.903(3) .
O7 H7A 0.82(3) .
O7 H7B 0.73(3) .
N1 C1 1.341(3) .
N1 C5 1.350(4) .
N2 C6 1.346(4) .
N2 C10 1.351(4) .
N3 C15 1.338(4) .
N3 C11 1.348(4) .
C1 C2 1.385(4) .
C1 H1 0.9500 .
C2 C3 1.377(4) .
C2 H2 0.9500 .
C3 C4 1.381(4) .
C3 H3 0.9500 .
C4 C5 1.390(4) .
C4 H4 0.9500 .
C5 C6 1.486(4) .
C6 C7 1.394(4) .
C7 C8 1.368(4) .
C7 H7 0.9500 .
C8 C9 1.374(4) .
C8 H8 0.9500 .
C9 C10 1.387(4) .
C9 H9 0.9500 .
C10 C11 1.480(4) .
C11 C12 1.393(4) .
C12 C13 1.375(5) .
C12 H12 0.9500 .
C13 C14 1.369(5) .
C13 H13 0.9500 .
C14 C15 1.381(5) .
C14 H14 0.9500 .
C15 H15 0.9500 .
O1 C16 1.264(4) .
O2 C16 1.264(4) .
C16 C17A 1.479(7) .
C16 C17 1.489(5) .
S1 C17 1.719(5) .
S1 C20 1.722(6) .
C17 C18 1.355(8) .
C18 C19 1.419(10) .
C18 H18 0.9500 .
C19 C20 1.358(5) .
C19 H19 0.9500 .
C20 H20 0.9500 .
S1A C17A 1.718(8) .
S1A C20A 1.728(10) .
C17A C18A 1.353(10) .
C18A C19A 1.418(12) .
C18A H18A 0.9500 .
C19A C20A 1.358(8) .
C19A H19A 0.9500 .
C20A H20A 0.9500 .
O3 C21 1.264(3) .
O3 Nd1 2.3791(19) 3_666
O4 C21 1.258(3) .
C21 C22A 1.477(4) .
C21 C22 1.477(4) .
S2 C25 1.723(8) .
S2 C22 1.729(3) .
C22 C23 1.356(8) .
C23 C24 1.419(11) .
C23 H23 0.9500 .
C24 C25 1.359(6) .
C24 H24 0.9500 .
C25 H25 0.9500 .
S2A C22A 1.710(3) .
S2A C25A 1.727(9) .
C22A C23A 1.356(8) .
C23A C24A 1.419(11) .
C23A H23A 0.9500 .
C24A C25A 1.360(7) .
C24A H24A 0.9500 .
C25A H25A 0.9500 .
O5 C26 1.249(3) .
O6 C26 1.263(3) .
C26 C27A 1.497(4) .
C26 C27 1.497(4) .
S3 C27 1.692(3) .
S3 C30 1.730(9) .
C27 C28 1.377(10) .
C28 C29 1.404(15) .
C28 H28 0.9500 .
C29 C30 1.354(7) .
C29 H29 0.9500 .
C30 H30 0.9500 .
S3A C27A 1.684(4) .
S3A C30A 1.727(11) .
C27A C28A 1.382(11) .
C28A C29A 1.406(17) .
C28A H28A 0.9500 .
C29A C30A 1.350(8) .
C29A H29A 0.9500 .
C30A H30A 0.9500 .

loop_
_geom_hbond_atom_site_label_D
_geom_hbond_atom_site_label_H
_geom_hbond_atom_site_label_A
_geom_hbond_distance_DH
_geom_hbond_distance_HA
_geom_hbond_distance_DA
_geom_hbond_angle_DHA
_geom_hbond_site_symmetry_A
O7 H7A O5 0.82(3) 1.86(3) 2.680(3) 173(4) .
O7 H7A O6 0.82(3) 2.47(3) 2.888(3) 112(3) .
O7 H7B O8 0.73(3) 2.21(3) 2.762(7) 134(4) .
O7 H7B O4 0.73(3) 2.60(3) 3.162(3) 135(4) 3_666
